data_2202747
loop_
_publ_author_name
'Stefania Fusi'
'Donato Donati'
'Fabio Ponticelli'

_publ_section_title
;
 5-Amino-8-(1-aminoethylidene)-8<i>H</i>-tetrazolo[1,5-<i>a</i>]pyridin-7-one
 dihydrate
;
_journal_issue 11
_journal_name_full 'Acta Crystallographica Section E'
_journal_page_first o1589
_journal_page_last o1591
_journal_paper_doi 10.1107/S1600536803021366
_journal_volume 59
_journal_year 2003
_chemical_formula_iupac 'C7 H8 N6 O, 2H2 O1'
_chemical_formula_moiety 'C7 H8 N6 O, 2H2 O1'
_chemical_formula_sum 'C7 H12 N6 O3'
_chemical_formula_weight 228.23
_chemical_melting_point 568
_chemical_name_systematic
;
5-Amino-8-(1-aminoethylidene)-8H-tetrazolo[1,5-a]pyridin-7-one dihydrate
;
_space_group_IT_number 19
_symmetry_cell_setting orthorhombic
_symmetry_space_group_name_Hall 'P 2ac 2ab'
_symmetry_space_group_name_H-M 'P 21 21 21'
_atom_sites_solution_hydrogens geom
_atom_sites_solution_primary direct
_atom_sites_solution_secondary difmap
_audit_creation_method 'WinGX routine CIF_UPDATE'
_cell_angle_alpha 90
_cell_angle_beta 90
_cell_angle_gamma 90
_cell_formula_units_Z 4
_cell_length_a 6.7510(10)
_cell_length_b 11.9900(10)
_cell_length_c 13.0610(10)
_cell_measurement_reflns_used 42
_cell_measurement_temperature 293(2)
_cell_measurement_theta_max 38
_cell_measurement_theta_min 4
_cell_volume 1057.2(2)
_computing_cell_refinement XSCANS
_computing_data_collection 'XSCANS (Siemens, 1994)'
_computing_data_reduction XSCANS
_computing_molecular_graphics 'ORTEP-3 (Farrugia, 1997)'
_computing_publication_material 'PLATON (Spek, 1998)'
_computing_structure_refinement 'SHELXL97 (Sheldrick,1997)'
_computing_structure_solution 'SHELXS97 (Sheldrick,1997)'
_diffrn_ambient_temperature 293(2)
_diffrn_measured_fraction_theta_full 1.000
_diffrn_measured_fraction_theta_max 1.000
_diffrn_measurement_device_type 'Siemens P4'
_diffrn_measurement_method \w
_diffrn_radiation_monochromator graphite
_diffrn_radiation_source 'sealed tube'
_diffrn_radiation_type 'Mo K\a'
_diffrn_radiation_wavelength 0.71073
_diffrn_reflns_av_R_equivalents 0.0321
_diffrn_reflns_av_sigmaI/netI 0.0435
_diffrn_reflns_limit_h_max 9
_diffrn_reflns_limit_h_min -9
_diffrn_reflns_limit_k_max 16
_diffrn_reflns_limit_k_min -16
_diffrn_reflns_limit_l_max 18
_diffrn_reflns_limit_l_min -18
_diffrn_reflns_number 3578
_diffrn_reflns_theta_full 29.99
_diffrn_reflns_theta_max 29.99
_diffrn_reflns_theta_min 2.31
_diffrn_standards_decay_% 'no decay'
_diffrn_standards_interval_count 97
_diffrn_standards_number 3
_exptl_absorpt_coefficient_mu 0.115
_exptl_absorpt_correction_type none
_exptl_crystal_colour colourless
_exptl_crystal_density_diffrn 1.434
_exptl_crystal_density_method 'not measured'
_exptl_crystal_description plate
_exptl_crystal_F_000 480
_exptl_crystal_size_max 0.3
_exptl_crystal_size_mid 0.2
_exptl_crystal_size_min 0.1
_refine_diff_density_max 0.205
_refine_diff_density_min -0.253
_refine_ls_abs_structure_details 'Friedel pairs have been merged before the refinement'
_refine_ls_extinction_coef 0.0036(12)
_refine_ls_extinction_expression Fc^*^=kFc[1+0.001xFc^2^\l^3^/sin(2\q)]^-1/4^
_refine_ls_extinction_method SHELXL97
_refine_ls_goodness_of_fit_ref 0.990
_refine_ls_hydrogen_treatment mixed
_refine_ls_matrix_type full
_refine_ls_number_parameters 182
_refine_ls_number_reflns 1789
_refine_ls_number_restraints 6
_refine_ls_restrained_S_all 0.988
_refine_ls_R_factor_all 0.0990
_refine_ls_R_factor_gt 0.0511
_refine_ls_shift/su_max 0.000
_refine_ls_shift/su_mean 0.000
_refine_ls_structure_factor_coef Fsqd
_refine_ls_weighting_details 'calc w = 1/[\s^2^(Fo^2^)+(0.0575P)^2^] where P = (Fo^2^+2Fc^2^)/3'
_refine_ls_weighting_scheme calc
_refine_ls_wR_factor_gt 0.1064
_refine_ls_wR_factor_ref 0.1239
_reflns_number_gt 1049
_reflns_number_total 1789
_reflns_threshold_expression I>2\s(I)
_cod_data_source_file na6250.cif
_cod_data_source_block I
_cod_database_code 2202747

loop_
_symmetry_equiv_pos_as_xyz
'x, y, z'
'-x+1/2, -y, z+1/2'
'-x, y+1/2, -z+1/2'
'x+1/2, -y+1/2, -z'

loop_
_atom_site_label
_atom_site_fract_x
_atom_site_fract_y
_atom_site_fract_z
_atom_site_U_iso_or_equiv
_atom_site_adp_type
_atom_site_calc_flag
_atom_site_refinement_flags
_atom_site_occupancy
_atom_site_disorder_assembly
_atom_site_disorder_group
_atom_site_type_symbol
C1 0.9686(6) 0.7686(2) 0.9601(2) 0.0333(7) Uani d . 1 . . C
C2 0.9689(5) 0.8591(2) 1.0304(2) 0.0341(7) Uani d . 1 . . C
C4 0.9663(6) 0.7339(2) 1.1788(2) 0.0348(7) Uani d . 1 . . C
C5 0.9694(6) 0.6456(2) 1.1142(2) 0.0360(7) Uani d . 1 . . C
C6 0.9711(5) 0.6571(2) 1.0053(2) 0.0346(7) Uani d . 1 . . C
C12 0.9676(6) 0.7846(2) 0.8528(2) 0.0366(7) Uani d . 1 . . C
C13 0.9647(7) 0.8968(3) 0.8031(2) 0.0483(9) Uani d . 1 . . C
H13A 0.9610 0.8881 0.7300 0.098(16) Uiso calc R 1 . . H
H13B 1.0816 0.9374 0.8221 0.052(11) Uiso calc R 1 . . H
H13C 0.8495 0.9371 0.8252 0.104(17) Uiso calc R 1 . . H
N3 0.9658(5) 0.83895(17) 1.13309(16) 0.0367(6) Uani d . 1 . . N
N7 0.9661(5) 0.93700(19) 1.18498(18) 0.0515(8) Uani d . 1 . . N
N8 0.9688(6) 1.01315(18) 1.11538(19) 0.0543(8) Uani d . 1 . . N
N9 0.9699(5) 0.97058(18) 1.01892(18) 0.0452(7) Uani d . 1 . . N
N10 0.9620(7) 0.7331(2) 1.28145(19) 0.0516(9) Uani d . 1 . . N
N14 0.9673(6) 0.6976(2) 0.7920(2) 0.0496(7) Uani d . 1 . . N
O1 0.9743(7) 0.36641(19) 1.0375(2) 0.0848(12) Uani d D 1 . . O
O2 1.0818(5) 0.1794(2) 0.92370(19) 0.0705(10) Uani d D 1 . . O
O11 0.9743(4) 0.57040(15) 0.94936(14) 0.0471(6) Uani d . 1 . . O
H2 0.992(8) 0.122(4) 0.950(5) 0.148(12) Uiso d D 1 . . H
H2' 1.226(5) 0.168(5) 0.925(5) 0.148(12) Uiso d D 1 . . H
H1 0.987(10) 0.437(3) 1.000(4) 0.148(12) Uiso d D 1 . . H
H1' 1.010(11) 0.308(4) 0.988(4) 0.148(12) Uiso d D 1 . . H
H10 0.974(6) 0.665(3) 1.312(3) 0.054(10) Uiso d . 1 . . H
H10' 0.971(6) 0.797(3) 1.310(2) 0.044(9) Uiso d . 1 . . H
H14 0.960(6) 0.707(3) 0.723(3) 0.054(10) Uiso d . 1 . . H
H14' 0.951(7) 0.631(3) 0.825(3) 0.077(14) Uiso d . 1 . . H
H5 0.974(5) 0.572(2) 1.137(2) 0.031(7) Uiso d . 1 . . H

loop_
_atom_site_aniso_label
_atom_site_aniso_U_11
_atom_site_aniso_U_22
_atom_site_aniso_U_33
_atom_site_aniso_U_12
_atom_site_aniso_U_13
_atom_site_aniso_U_23
C1 0.0401(18) 0.0287(12) 0.0312(13) -0.0020(15) 0.0007(15) -0.0002(10)
C2 0.0408(18) 0.0299(12) 0.0316(13) -0.0031(15) -0.0002(15) 0.0026(10)
C4 0.0458(19) 0.0261(12) 0.0326(14) 0.0007(16) 0.0007(17) 0.0055(10)
C5 0.0463(19) 0.0266(13) 0.0352(14) -0.0008(16) -0.0006(16) 0.0036(10)
C6 0.0383(17) 0.0316(13) 0.0338(13) 0.0020(17) -0.0006(14) 0.0007(11)
C12 0.0364(16) 0.0408(14) 0.0325(13) -0.0040(17) -0.0017(15) -0.0001(12)
C13 0.061(2) 0.0478(17) 0.0361(17) 0.000(2) -0.0019(19) 0.0106(14)
N3 0.0566(17) 0.0250(9) 0.0287(10) -0.0001(15) 0.0018(13) -0.0016(9)
N7 0.088(2) 0.0283(11) 0.0383(13) -0.0040(17) -0.0006(18) -0.0032(10)
N8 0.093(2) 0.0294(11) 0.0406(13) 0.0022(17) 0.0014(19) 0.0001(10)
N9 0.0674(19) 0.0285(11) 0.0397(13) -0.0004(16) 0.0019(16) 0.0024(10)
N10 0.092(3) 0.0289(12) 0.0339(13) 0.0006(18) -0.0004(19) 0.0035(11)
N14 0.071(2) 0.0471(14) 0.0307(13) 0.0004(18) -0.0007(17) -0.0004(12)
O1 0.170(4) 0.0402(12) 0.0445(13) 0.002(2) 0.011(2) 0.0062(10)
O2 0.127(3) 0.0435(13) 0.0408(12) -0.0119(18) 0.0039(16) 0.0066(11)
O11 0.0728(15) 0.0294(9) 0.0391(11) 0.0003(13) -0.0004(13) -0.0047(8)

loop_
_atom_type_symbol
_atom_type_description
_atom_type_scat_dispersion_real
_atom_type_scat_dispersion_imag
_atom_type_scat_source
O O 0.0106 0.0060 'International Tables Vol C Tables 4.2.6.8 and 6.1.1.4'
N N 0.0061 0.0033 'International Tables Vol C Tables 4.2.6.8 and 6.1.1.4'
H H 0.0000 0.0000 'International Tables Vol C Tables 4.2.6.8 and 6.1.1.4'
C C 0.0033 0.0016 'International Tables Vol C Tables 4.2.6.8 and 6.1.1.4'

loop_
_geom_angle_atom_site_label_1
_geom_angle_atom_site_label_2
_geom_angle_atom_site_label_3
_geom_angle
_geom_angle_publ_flag
C12 C1 C2 122.4(2) yes
C12 C1 C6 121.6(2) yes
C2 C1 C6 116.0(2) yes
N9 C2 N3 106.6(2) yes
N9 C2 C1 133.4(3) yes
N3 C2 C1 120.0(2) yes
N10 C4 C5 128.1(2) yes
N10 C4 N3 115.8(2) yes
C5 C4 N3 116.1(2) yes
C4 C5 C6 123.0(2) yes
C4 C5 H5 123.0(16) ?
C6 C5 H5 114.0(16) ?
O11 C6 C5 119.6(2) yes
O11 C6 C1 121.1(2) yes
C5 C6 C1 119.3(2) yes
N14 C12 C1 119.4(3) yes
N14 C12 C13 117.0(3) yes
C1 C12 C13 123.6(2) yes
C12 C13 H13A 109.5 ?
C12 C13 H13B 109.5 ?
H13A C13 H13B 109.5 ?
C12 C13 H13C 109.5 ?
H13A C13 H13C 109.5 ?
H13B C13 H13C 109.5 ?
N7 N3 C2 109.8(2) yes
N7 N3 C4 124.7(2) yes
C2 N3 C4 125.5(2) yes
N8 N7 N3 105.2(2) yes
N7 N8 N9 112.8(2) yes
C2 N9 N8 105.7(2) yes
C4 N10 H10 116(2) ?
C4 N10 H10' 115(2) ?
H10 N10 H10' 127(3) ?
C12 N14 H14 120(2) ?
C12 N14 H14' 114(2) ?
H14 N14 H14' 125(3) ?
H1 O1 H1' 105(4) ?
H2 O2 H2' 121(5) ?

loop_
_geom_bond_atom_site_label_1
_geom_bond_atom_site_label_2
_geom_bond_site_symmetry_2
_geom_bond_distance
_geom_bond_publ_flag
C1 C12 . 1.415(4) yes
C1 C2 . 1.421(4) yes
C1 C6 . 1.461(4) yes
C2 N9 . 1.345(3) yes
C2 N3 . 1.363(3) yes
C4 N10 . 1.342(4) yes
C4 C5 . 1.353(4) yes
C4 N3 . 1.393(3) yes
C5 C6 . 1.430(4) yes
C5 H5 . 0.94(3) no
C6 O11 . 1.270(3) yes
C12 N14 . 1.311(4) yes
C12 C13 . 1.494(4) yes
C13 H13A . 0.9600 ?
C13 H13B . 0.9600 ?
C13 H13C . 0.9600 ?
N3 N7 . 1.357(3) yes
N7 N8 . 1.289(3) yes
N8 N9 . 1.359(3) yes
N10 H10 . 0.92(3) no
N10 H10' . 0.86(3) ?
N14 H14 . 0.91(4) ?
N14 H14' . 0.92(4) ?
O1 H1 . 0.98(3) ?
O1 H1' . 0.98(3) ?
O2 H2 . 0.98(3) ?
O2 H2' . 0.98(3) ?

loop_
_geom_hbond_atom_site_label_D
_geom_hbond_atom_site_label_H
_geom_hbond_atom_site_label_A
_geom_hbond_site_symmetry_A
_geom_hbond_distance_DH
_geom_hbond_distance_HA
_geom_hbond_distance_DA
_geom_hbond_angle_DHA
O2 H2 N9 1_545 0.98(3) 2.04(5) 2.896(4) 146(5)
O2 H2' O1 4_557 0.98(3) 1.80(4) 2.753(6) 164(5)
O1 H1 O11 . 0.98(3) 1.73(4) 2.703(3) 169(6)
O1 H1' O2 . 0.98(3) 1.82(3) 2.786(4) 166(5)
N10 H10 N8 3_747 0.92(3) 2.09(4) 2.998(3) 174(4)
N10 H10' O1 3_757 0.86(3) 2.19(3) 2.886(4) 139(3)
N14 H14 O2 3_756 0.91(4) 1.96(4) 2.845(4) 162(3)
N14 H14' O11 . 0.92(4) 1.78(4) 2.560(4) 141(4)

loop_
_cod_related_entry_id
_cod_related_entry_database
_cod_related_entry_code
1 ChemSpider 30654715
